data_2310840
loop_
_publ_author_name
'Eriks, K.'
'MacGillavry, C.H.'

_publ_section_title
;
 The Crystal Structure of N2 O5 (S O3)3
;
_journal_name_full 'Acta Crystallographica (1,1948-23,1967)'
_journal_page_first 430
_journal_page_last 434
_journal_volume 7
_journal_year 1954
_chemical_formula_sum 'N2 O14 S3'
_chemical_name_systematic 'N2 O5 (S O3)3'
_space_group_IT_number 9
_symmetry_space_group_name_Hall 'C -2yc'
_symmetry_space_group_name_H-M 'C 1 c 1'
_cell_angle_alpha 90
_cell_angle_beta 102
_cell_angle_gamma 90
_cell_formula_units_Z 4
_cell_length_a 19.54
_cell_length_b 7.3
_cell_length_c 7.56
_cell_volume 1054.808
_citation_journal_id_ASTM ACCRA9
_cod_data_source_file Eriks_ACCRA9_1954_212.cif
_cod_data_source_block N2O14S3
_cod_original_cell_volume 1054.809
_cod_database_code 2310840

loop_
_symmetry_equiv_pos_as_xyz
x,y,z
x,-y,z+1/2
x+1/2,y+1/2,z
x+1/2,-y+1/2,z+1/2

loop_
_atom_site_label
_atom_site_type_symbol
_atom_site_fract_x
_atom_site_fract_y
_atom_site_fract_z
_atom_site_occupancy
_atom_site_U_iso_or_equiv
O11 O-2 0.093 0.814 0.333 1 0.0
S3 S+6 0.8528 0.314 0.233 1 0.0
O7 O-2 0.1542 0.2 0.256 1 0.0
O12 O-2 0.907 0.814 0.233 1 0.0
O5 O-2 0.1488 0.217 0.55 1 0.0
O10 O-2 0 0.122 0.38 1 0.0
N2 N+5 0.8528 0.844 0.217 1 0.0
O6 O-2 0.8512 0.217 0.408 1 0.0
O3 O-2 0.1764 0.489 0.376 1 0.0
O14 O-2 0.8 0.876 0.197 1 0.0
O1 O-2 0.0625 0.398 0.292 1 0.0
O9 O-2 0 0.175 0.086 1 0.0
S1 S+6 0 0.264 0.25 1 0.0
O2 O-2 0.9375 0.398 0.236 1 0.0
O8 O-2 0.8458 0.2 0.1 1 0.0
N1 N+5 0.1472 0.844 0.356 1 0.0
O13 O-2 0.2 0.876 0.378 1 0.0
S2 S+6 0.1472 0.314 0.39 1 0.0
O4 O-2 0.8236 0.489 0.202 1 0.0
